data_7018690
loop_
_publ_author_name
'Zhang, Zhan'
'Chen, Yakun'
'Dolphin, David'

_publ_section_title
;
 Diastereoselective generation of triple-stranded helicates induced by
 gem-dimethyl groups on a linker.
;
_journal_issue 16
_journal_name_full 'Dalton transactions (Cambridge, England : 2003)'
_journal_page_first 4751
_journal_page_last 4753
_journal_paper_doi 10.1039/c2dt12316a
_journal_volume 41
_journal_year 2012
_chemical_formula_sum 'C99 H78 Ga2 N12'
_chemical_formula_weight 1575.17
_chemical_name_systematic
;
?
;
_space_group_IT_number 15
_symmetry_cell_setting monoclinic
_symmetry_space_group_name_Hall '-C 2yc'
_symmetry_space_group_name_H-M 'C 1 2/c 1'
_atom_sites_solution_hydrogens geom
_atom_sites_solution_primary direct
_atom_sites_solution_secondary difmap
_cell_angle_alpha 90.00
_cell_angle_beta 94.9510(10)
_cell_angle_gamma 90.00
_cell_formula_units_Z 4
_cell_length_a 28.1300(7)
_cell_length_b 12.8500(3)
_cell_length_c 24.1340(5)
_cell_measurement_reflns_used 9059
_cell_measurement_temperature 103.0(1)
_cell_measurement_theta_max 25.97
_cell_measurement_theta_min 2.39
_cell_volume 8691.2(3)
_computing_structure_refinement 'SHELXL-97 (Sheldrick, 1997)'
_diffrn_ambient_temperature 103.0(1)
_diffrn_measured_fraction_theta_full 0.993
_diffrn_measured_fraction_theta_max 0.993
_diffrn_measurement_device_type 'Bruker X8 APEX II'
_diffrn_measurement_method 'area detector'
_diffrn_radiation_monochromator graphite
_diffrn_radiation_source 'fine-focus sealed tube'
_diffrn_radiation_type MoK\a
_diffrn_radiation_wavelength 0.71069
_diffrn_reflns_av_R_equivalents 0.0420
_diffrn_reflns_av_sigmaI/netI 0.0333
_diffrn_reflns_limit_h_max 34
_diffrn_reflns_limit_h_min -34
_diffrn_reflns_limit_k_max 15
_diffrn_reflns_limit_k_min 0
_diffrn_reflns_limit_l_max 29
_diffrn_reflns_limit_l_min 0
_diffrn_reflns_number 8504
_diffrn_reflns_theta_full 26.01
_diffrn_reflns_theta_max 26.01
_diffrn_reflns_theta_min 1.69
_exptl_absorpt_coefficient_mu 0.673
_exptl_absorpt_correction_T_max 0.935
_exptl_absorpt_correction_T_min 0.852
_exptl_absorpt_correction_type multi-scan
_exptl_crystal_colour red
_exptl_crystal_density_diffrn 1.204
_exptl_crystal_density_method 'not measured'
_exptl_crystal_description plate
_exptl_crystal_F_000 3272
_exptl_crystal_size_max 0.30
_exptl_crystal_size_mid 0.24
_exptl_crystal_size_min 0.10
_platon_squeeze_details
;
;
_refine_diff_density_max 0.716
_refine_diff_density_min -0.342
_refine_diff_density_rms 0.064
_refine_ls_extinction_method none
_refine_ls_goodness_of_fit_ref 1.105
_refine_ls_hydrogen_treatment constr
_refine_ls_matrix_type full
_refine_ls_number_parameters 548
_refine_ls_number_reflns 8504
_refine_ls_number_restraints 894
_refine_ls_restrained_S_all 1.050
_refine_ls_R_factor_all 0.0606
_refine_ls_R_factor_gt 0.0421
_refine_ls_shift/su_max 0.011
_refine_ls_shift/su_mean 0.001
_refine_ls_structure_factor_coef Fsqd
_refine_ls_weighting_details 'calc w=1/[\s^2^(Fo^2^)+(0.0550P)^2^+9.6878P] where P=(Fo^2^+2Fc^2^)/3'
_refine_ls_weighting_scheme calc
_refine_ls_wR_factor_gt 0.1057
_refine_ls_wR_factor_ref 0.1138
_reflns_number_gt 6463
_reflns_number_total 8504
_reflns_threshold_expression >2sigma(I)
_cod_data_source_file c2dt12316a.txt
_cod_data_source_block Ga-helicate
_cod_original_sg_symbol_H-M 'C 2/c'
_cod_database_code 7018690

loop_
_symmetry_equiv_pos_as_xyz
'x, y, z'
'-x, y, -z+1/2'
'x+1/2, y+1/2, z'
'-x+1/2, y+1/2, -z+1/2'
'-x, -y, -z'
'x, -y, z-1/2'
'-x+1/2, -y+1/2, -z'
'x+1/2, -y+1/2, z-1/2'

loop_
_atom_site_label
_atom_site_type_symbol
_atom_site_fract_x
_atom_site_fract_y
_atom_site_fract_z
_atom_site_U_iso_or_equiv
_atom_site_adp_type
_atom_site_occupancy
_atom_site_symmetry_multiplicity
_atom_site_calc_flag
_atom_site_refinement_flags
_atom_site_disorder_assembly
_atom_site_disorder_group
C1 C 0.20266(9) 0.31284(19) 0.20237(10) 0.0295(6) Uani 1 1 d U . .
H1 H 0.2218 0.3086 0.2367 0.035 Uiso 1 1 calc R . .
C2 C 0.21194(10) 0.3786(2) 0.15913(11) 0.0350(6) Uani 1 1 d U . .
H2 H 0.2380 0.4254 0.1583 0.042 Uiso 1 1 calc R . .
C3 C 0.17627(11) 0.36291(19) 0.11796(11) 0.0359(6) Uani 1 1 d U . .
H3 H 0.1726 0.3981 0.0832 0.043 Uiso 1 1 calc R . .
C4 C 0.14578(9) 0.28494(18) 0.13629(9) 0.0264(5) Uani 1 1 d U . .
C5 C 0.10501(9) 0.24083(18) 0.10685(9) 0.0260(5) Uani 1 1 d U . .
C6 C 0.07661(9) 0.16251(19) 0.12590(9) 0.0253(5) Uani 1 1 d U . .
C7 C 0.03842(9) 0.1076(2) 0.09562(10) 0.0302(6) Uani 1 1 d U . .
H7 H 0.0264 0.1208 0.0583 0.036 Uiso 1 1 calc R . .
C8 C 0.02231(9) 0.0330(2) 0.12959(9) 0.0287(6) Uani 1 1 d U . .
C9 C 0.05037(9) 0.0448(2) 0.18072(9) 0.0278(5) Uani 1 1 d U . .
H9 H 0.0465 0.0036 0.2127 0.033 Uiso 1 1 calc R . .
C10 C -0.01393(10) -0.0529(2) 0.11922(10) 0.0349(6) Uani 1 1 d U . .
C11 C -0.07125(9) 0.05335(19) 0.17830(9) 0.0253(5) Uani 1 1 d U . .
H11 H -0.0594 0.1201 0.1696 0.030 Uiso 1 1 calc R . .
C12 C -0.05337(9) -0.04078(19) 0.15829(9) 0.0263(5) Uani 1 1 d U . .
C13 C -0.08015(9) -0.1175(2) 0.18042(9) 0.0270(5) Uani 1 1 d U . .
H13 H -0.0768 -0.1902 0.1749 0.032 Uiso 1 1 calc R . .
C14 C -0.11353(8) -0.06906(18) 0.21280(9) 0.0230(5) Uani 1 1 d U . .
C15 C -0.14626(8) -0.11903(18) 0.24501(9) 0.0242(5) Uani 1 1 d U . .
C16 C -0.17569(8) -0.07075(18) 0.28077(9) 0.0223(5) Uani 1 1 d U . .
C17 C -0.20941(8) -0.1199(2) 0.31310(10) 0.0273(5) Uani 1 1 d U . .
H17 H -0.2162 -0.1922 0.3143 0.033 Uiso 1 1 calc R . .
C18 C -0.22995(9) -0.0440(2) 0.34182(10) 0.0319(6) Uani 1 1 d U . .
H18 H -0.2537 -0.0532 0.3671 0.038 Uiso 1 1 calc R . .
C19 C -0.20954(9) 0.0507(2) 0.32717(10) 0.0287(5) Uani 1 1 d U . .
H19 H -0.2178 0.1167 0.3413 0.034 Uiso 1 1 calc R . .
C20 C -0.03606(12) -0.0490(3) 0.05911(11) 0.0586(10) Uani 1 1 d U . .
H20A H -0.0526 0.0176 0.0524 0.088 Uiso 1 1 calc R . .
H20B H -0.0589 -0.1062 0.0527 0.088 Uiso 1 1 calc R . .
H20C H -0.0109 -0.0558 0.0337 0.088 Uiso 1 1 calc R . .
C21 C 0.01131(11) -0.1587(2) 0.12972(14) 0.0499(8) Uani 1 1 d U . .
H21A H 0.0386 -0.1633 0.1072 0.075 Uiso 1 1 calc R . .
H21B H -0.0111 -0.2152 0.1194 0.075 Uiso 1 1 calc R . .
H21C H 0.0225 -0.1647 0.1692 0.075 Uiso 1 1 calc R . .
C22 C 0.09252(11) 0.2831(2) 0.04943(10) 0.0378(7) Uani 1 1 d U . .
C23 C 0.12446(14) 0.2718(2) 0.00849(11) 0.0522(9) Uani 1 1 d U . .
H23 H 0.1538 0.2363 0.0171 0.063 Uiso 1 1 calc R . .
C24 C 0.11402(18) 0.3110(3) -0.04369(14) 0.0743(13) Uani 1 1 d U . .
H24 H 0.1359 0.3015 -0.0712 0.089 Uiso 1 1 calc R . .
C25 C 0.0742(2) 0.3616(3) -0.05623(16) 0.0754(13) Uani 1 1 d U . .
H25 H 0.0681 0.3894 -0.0926 0.090 Uiso 1 1 calc R . .
C26 C 0.04040(18) 0.3761(3) -0.01792(19) 0.0780(14) Uani 1 1 d U . .
H26 H 0.0116 0.4127 -0.0279 0.094 Uiso 1 1 calc R . .
C27 C 0.05028(14) 0.3344(2) 0.03674(14) 0.0578(10) Uani 1 1 d U . .
H27 H 0.0280 0.3421 0.0638 0.069 Uiso 1 1 calc R . .
C28 C -0.14927(9) -0.23461(19) 0.24047(11) 0.0287(5) Uani 1 1 d U . .
C29 C -0.16363(10) -0.2812(2) 0.19036(12) 0.0397(7) Uani 1 1 d U . .
H29 H -0.1716 -0.2396 0.1584 0.048 Uiso 1 1 calc R . .
C30 C -0.16644(12) -0.3895(2) 0.18648(14) 0.0511(9) Uani 1 1 d U . .
H30 H -0.1754 -0.4211 0.1516 0.061 Uiso 1 1 calc R . .
C31 C -0.15639(11) -0.4505(2) 0.23232(16) 0.0510(9) Uani 1 1 d U . .
H31 H -0.1591 -0.5240 0.2295 0.061 Uiso 1 1 calc R . .
C32 C -0.14229(10) -0.4046(2) 0.28271(15) 0.0465(8) Uani 1 1 d U . .
H32 H -0.1349 -0.4470 0.3145 0.056 Uiso 1 1 calc R . .
C33 C -0.13882(9) -0.2978(2) 0.28746(12) 0.0343(6) Uani 1 1 d U . .
H33 H -0.1294 -0.2670 0.3225 0.041 Uiso 1 1 calc R . .
C34 C 0.22835(9) 0.13158(18) 0.31568(10) 0.0252(5) Uani 1 1 d U A .
H34 H 0.2431 0.0927 0.2884 0.030 Uiso 1 1 calc R . .
C35 C 0.24834(9) 0.14693(19) 0.37037(10) 0.0276(5) Uani 1 1 d U . .
H35 H 0.2783 0.1218 0.3860 0.033 Uiso 1 1 calc R . .
C36 C 0.21647(9) 0.20490(19) 0.39667(10) 0.0267(5) Uani 1 1 d U . .
H36 H 0.2200 0.2274 0.4343 0.032 Uiso 1 1 calc R . .
C37 C 0.17677(8) 0.22553(18) 0.35725(9) 0.0237(5) Uani 1 1 d U A .
C38 C 0.13619(8) 0.28537(17) 0.36489(9) 0.0230(5) Uani 1 1 d U . .
C39 C 0.10009(8) 0.31072(18) 0.32410(9) 0.0237(5) Uani 1 1 d U A .
C40 C 0.06412(8) 0.38903(18) 0.32544(10) 0.0255(5) Uani 1 1 d U . .
H40 H 0.0578 0.4299 0.3568 0.031 Uiso 1 1 calc R A .
C41 C 0.04035(9) 0.39454(19) 0.27332(10) 0.0259(5) Uani 1 1 d U A .
C42 C 0.06121(8) 0.31646(18) 0.24221(10) 0.0241(5) Uani 1 1 d U . .
H42 H 0.0511 0.3010 0.2045 0.029 Uiso 1 1 calc R A .
C43 C 0.0000 0.4644(3) 0.2500 0.0297(8) Uani 1 2 d SU . .
C44 C -0.01686(10) 0.5338(2) 0.29616(13) 0.0430(7) Uani 1 1 d U A .
H44A H -0.0432 0.5780 0.2808 0.065 Uiso 1 1 calc R . .
H44B H 0.0096 0.5777 0.3113 0.065 Uiso 1 1 calc R . .
H44C H -0.0278 0.4901 0.3258 0.065 Uiso 1 1 calc R . .
C45 C 0.12994(17) 0.3263(3) 0.42164(14) 0.0250(7) Uani 0.805(6) 1 d PU A 1
C46 C 0.09182(14) 0.2901(3) 0.44929(14) 0.0432(11) Uani 0.805(6) 1 d PU A 1
H46 H 0.0690 0.2447 0.4309 0.052 Uiso 0.805(6) 1 calc PR A 1
C47 C 0.08716(17) 0.3203(4) 0.50360(17) 0.0589(14) Uani 0.805(6) 1 d PU A 1
H47 H 0.0615 0.2939 0.5225 0.071 Uiso 0.805(6) 1 calc PR A 1
C48 C 0.1192(2) 0.3879(4) 0.53049(16) 0.0509(11) Uani 0.805(6) 1 d PU A 1
H48 H 0.1156 0.4084 0.5677 0.061 Uiso 0.805(6) 1 calc PR A 1
C49 C 0.15578(17) 0.4250(4) 0.50360(18) 0.0406(11) Uani 0.805(6) 1 d PU A 1
H49 H 0.1778 0.4723 0.5220 0.049 Uiso 0.805(6) 1 calc PR A 1
C50 C 0.16162(16) 0.3948(3) 0.44917(16) 0.0311(9) Uani 0.805(6) 1 d PU A 1
H50 H 0.1876 0.4214 0.4309 0.037 Uiso 0.805(6) 1 calc PR A 1
N1 N 0.16321(7) 0.25579(15) 0.18967(8) 0.0243(4) Uani 1 1 d U . .
N2 N 0.08275(7) 0.11957(16) 0.17915(8) 0.0244(4) Uani 1 1 d U . .
N3 N -0.10693(7) 0.03810(15) 0.21091(7) 0.0232(4) Uani 1 1 d U . .
N4 N -0.17700(7) 0.03610(15) 0.29087(8) 0.0233(4) Uani 1 1 d U . .
N5 N 0.18592(7) 0.17865(15) 0.30683(8) 0.0246(4) Uani 1 1 d U . .
N6 N 0.09656(7) 0.26685(15) 0.27119(8) 0.0226(4) Uani 1 1 d U A .
Ga1 Ga 0.136260(9) 0.149341(19) 0.241129(10) 0.02128(9) Uani 1 1 d U . .
C45B C 0.1333(6) 0.3094(9) 0.4267(4) 0.0250(7) Uani 0.195(6) 1 d PGU A 2
C46B C 0.1225(5) 0.2354(7) 0.4657(4) 0.035(4) Uani 0.195(6) 1 d PGU A 2
H46B H 0.1178 0.1648 0.4548 0.042 Uiso 0.195(6) 1 calc PR A 2
C47B C 0.1184(5) 0.2646(9) 0.5205(4) 0.050(5) Uani 0.195(6) 1 d PGU A 2
H47B H 0.1110 0.2140 0.5471 0.061 Uiso 0.195(6) 1 calc PR A 2
C48B C 0.1252(7) 0.3679(10) 0.5364(4) 0.0509(11) Uani 0.195(6) 1 d PGU A 2
H48B H 0.1225 0.3879 0.5739 0.061 Uiso 0.195(6) 1 calc PR A 2
C49B C 0.1361(7) 0.4419(7) 0.4974(6) 0.045(5) Uani 0.195(6) 1 d PGU A 2
H49B H 0.1407 0.5125 0.5083 0.054 Uiso 0.195(6) 1 calc PR A 2
C50B C 0.1401(6) 0.4127(8) 0.4426(5) 0.034(4) Uani 0.195(6) 1 d PGU A 2
H50B H 0.1475 0.4633 0.4159 0.041 Uiso 0.195(6) 1 calc PR A 2

loop_
_atom_site_aniso_label
_atom_site_aniso_U_11
_atom_site_aniso_U_22
_atom_site_aniso_U_33
_atom_site_aniso_U_23
_atom_site_aniso_U_13
_atom_site_aniso_U_12
C1 0.0296(14) 0.0252(13) 0.0330(13) -0.0015(10) -0.0012(11) -0.0041(11)
C2 0.0409(16) 0.0266(14) 0.0372(14) -0.0002(11) 0.0015(12) -0.0106(12)
C3 0.0523(17) 0.0237(13) 0.0312(13) 0.0018(10) 0.0019(12) -0.0086(12)
C4 0.0361(14) 0.0190(12) 0.0241(12) -0.0011(9) 0.0030(10) 0.0045(10)
C5 0.0333(14) 0.0226(12) 0.0222(11) -0.0031(9) 0.0020(10) 0.0038(11)
C6 0.0290(13) 0.0284(13) 0.0188(11) -0.0069(9) 0.0040(9) 0.0026(11)
C7 0.0321(14) 0.0397(15) 0.0191(11) -0.0100(10) 0.0031(10) -0.0025(12)
C8 0.0249(13) 0.0408(15) 0.0215(11) -0.0117(10) 0.0082(10) -0.0053(11)
C9 0.0288(13) 0.0346(14) 0.0210(11) -0.0046(10) 0.0088(10) -0.0044(11)
C10 0.0348(15) 0.0474(17) 0.0237(12) -0.0132(11) 0.0089(11) -0.0132(13)
C11 0.0298(13) 0.0284(13) 0.0178(11) 0.0009(9) 0.0024(10) -0.0047(11)
C12 0.0245(13) 0.0358(14) 0.0187(11) -0.0055(10) 0.0021(9) -0.0065(11)
C13 0.0275(13) 0.0274(13) 0.0257(12) -0.0059(10) 0.0001(10) -0.0009(11)
C14 0.0252(12) 0.0247(12) 0.0194(11) -0.0001(9) 0.0030(9) -0.0019(10)
C15 0.0226(12) 0.0229(12) 0.0266(12) -0.0001(9) 0.0000(9) -0.0010(10)
C16 0.0208(12) 0.0221(12) 0.0239(11) 0.0039(9) 0.0012(9) -0.0001(10)
C17 0.0212(12) 0.0271(13) 0.0338(13) 0.0028(10) 0.0045(10) -0.0034(10)
C18 0.0302(14) 0.0344(15) 0.0327(13) -0.0007(11) 0.0119(11) -0.0041(12)
C19 0.0291(13) 0.0294(13) 0.0290(12) -0.0022(10) 0.0096(10) 0.0013(11)
C20 0.057(2) 0.098(3) 0.0222(13) -0.0167(15) 0.0110(13) -0.048(2)
C21 0.0448(18) 0.0451(18) 0.064(2) -0.0254(15) 0.0266(16) -0.0060(15)
C22 0.0611(19) 0.0228(13) 0.0269(13) -0.0011(10) -0.0107(13) -0.0107(13)
C23 0.084(2) 0.0462(18) 0.0272(14) -0.0033(13) 0.0090(15) -0.0246(17)
C24 0.120(4) 0.067(3) 0.0343(18) 0.0047(17) -0.002(2) -0.033(3)
C25 0.124(4) 0.051(2) 0.047(2) 0.0089(17) -0.017(2) -0.029(2)
C26 0.100(3) 0.0371(19) 0.088(3) -0.0017(19) -0.047(3) 0.002(2)
C27 0.079(3) 0.0416(18) 0.0471(18) -0.0082(14) -0.0270(17) 0.0079(17)
C28 0.0222(12) 0.0235(13) 0.0416(14) -0.0033(11) 0.0094(11) -0.0009(10)
C29 0.0387(16) 0.0368(16) 0.0459(16) -0.0076(12) 0.0170(13) -0.0095(13)
C30 0.052(2) 0.0411(17) 0.065(2) -0.0256(16) 0.0320(17) -0.0205(15)
C31 0.0399(18) 0.0244(15) 0.094(3) -0.0069(16) 0.0345(18) -0.0036(13)
C32 0.0287(15) 0.0278(15) 0.085(2) 0.0101(15) 0.0176(15) 0.0082(12)
C33 0.0244(14) 0.0288(14) 0.0500(16) 0.0054(12) 0.0058(12) 0.0022(11)
C34 0.0242(12) 0.0234(13) 0.0280(12) -0.0002(9) 0.0026(10) 0.0017(10)
C35 0.0242(12) 0.0259(13) 0.0320(12) 0.0011(10) -0.0025(10) 0.0016(11)
C36 0.0296(13) 0.0256(13) 0.0244(12) 0.0025(10) -0.0008(10) -0.0019(11)
C37 0.0275(13) 0.0196(12) 0.0239(11) 0.0008(9) 0.0011(10) 0.0000(10)
C38 0.0235(12) 0.0205(12) 0.0252(11) -0.0033(9) 0.0030(9) -0.0024(10)
C39 0.0266(13) 0.0211(12) 0.0235(11) -0.0031(9) 0.0019(10) -0.0031(10)
C40 0.0230(13) 0.0198(12) 0.0336(13) -0.0060(10) 0.0015(10) 0.0015(10)
C41 0.0221(12) 0.0233(12) 0.0318(12) -0.0020(10) -0.0014(10) -0.0020(10)
C42 0.0210(12) 0.0253(12) 0.0256(12) 0.0009(9) -0.0007(9) -0.0002(10)
C43 0.0198(17) 0.0246(18) 0.044(2) 0.000 -0.0031(15) 0.000
C44 0.0279(15) 0.0311(15) 0.068(2) -0.0164(13) -0.0086(13) 0.0058(12)
C45 0.0278(15) 0.0232(17) 0.0236(13) -0.0006(11) 0.0009(11) 0.0066(13)
C46 0.038(2) 0.057(3) 0.0356(19) -0.0086(17) 0.0125(16) -0.013(2)
C47 0.057(3) 0.081(3) 0.043(2) -0.003(2) 0.025(2) -0.008(3)
C48 0.061(3) 0.067(3) 0.0250(16) -0.0109(17) 0.0050(16) 0.015(2)
C49 0.045(3) 0.044(2) 0.030(2) -0.0128(17) -0.0091(19) 0.009(2)
C50 0.032(2) 0.032(2) 0.0284(18) -0.0056(15) -0.0020(17) 0.0017(18)
N1 0.0259(11) 0.0204(10) 0.0266(10) 0.0013(8) 0.0029(8) 0.0030(9)
N2 0.0241(11) 0.0282(11) 0.0214(9) -0.0039(8) 0.0047(8) 0.0008(9)
N3 0.0283(11) 0.0244(10) 0.0170(9) 0.0014(8) 0.0026(8) -0.0028(9)
N4 0.0245(11) 0.0233(10) 0.0224(10) 0.0000(8) 0.0038(8) 0.0018(8)
N5 0.0259(11) 0.0263(11) 0.0213(10) -0.0009(8) 0.0008(8) 0.0017(9)
N6 0.0231(10) 0.0213(10) 0.0236(10) -0.0022(8) 0.0023(8) 0.0007(8)
Ga1 0.02239(14) 0.02125(14) 0.02021(13) -0.00158(10) 0.00189(9) 0.00069(11)
C45B 0.0278(15) 0.0232(17) 0.0236(13) -0.0006(11) 0.0009(11) 0.0066(13)
C46B 0.045(9) 0.033(7) 0.030(7) -0.001(6) 0.013(6) -0.010(7)
C47B 0.063(10) 0.077(11) 0.014(6) -0.004(7) 0.017(7) -0.011(9)
C48B 0.061(3) 0.067(3) 0.0250(16) -0.0109(17) 0.0050(16) 0.015(2)
C49B 0.065(12) 0.034(8) 0.034(8) -0.005(6) -0.014(9) 0.027(9)
C50B 0.047(10) 0.025(7) 0.028(7) 0.004(5) -0.015(7) 0.012(7)

loop_
_atom_type_symbol
_atom_type_description
_atom_type_scat_dispersion_real
_atom_type_scat_dispersion_imag
_atom_type_scat_source
C C 0.0033 0.0016 'International Tables Vol C Tables 4.2.6.8 and 6.1.1.4'
H H 0.0000 0.0000 'International Tables Vol C Tables 4.2.6.8 and 6.1.1.4'
N N 0.0061 0.0033 'International Tables Vol C Tables 4.2.6.8 and 6.1.1.4'
Ga Ga 0.2307 1.6083 'International Tables Vol C Tables 4.2.6.8 and 6.1.1.4'

loop_
_geom_angle_atom_site_label_1
_geom_angle_atom_site_label_2
_geom_angle_atom_site_label_3
_geom_angle
_geom_angle_site_symmetry_1
_geom_angle_site_symmetry_3
N1 C1 C2 111.5(2) . .
N1 C1 H1 124.2 . .
C2 C1 H1 124.2 . .
C3 C2 C1 106.5(2) . .
C3 C2 H2 126.8 . .
C1 C2 H2 126.8 . .
C2 C3 C4 107.7(2) . .
C2 C3 H3 126.1 . .
C4 C3 H3 126.1 . .
N1 C4 C3 107.8(2) . .
N1 C4 C5 124.3(2) . .
C3 C4 C5 127.9(2) . .
C6 C5 C4 126.1(2) . .
C6 C5 C22 118.2(2) . .
C4 C5 C22 115.7(2) . .
C5 C6 N2 124.2(2) . .
C5 C6 C7 128.1(2) . .
N2 C6 C7 107.6(2) . .
C8 C7 C6 108.3(2) . .
C8 C7 H7 125.9 . .
C6 C7 H7 125.9 . .
C7 C8 C9 105.1(2) . .
C7 C8 C10 132.0(2) . .
C9 C8 C10 122.7(2) . .
N2 C9 C8 112.6(2) . .
N2 C9 H9 123.7 . .
C8 C9 H9 123.7 . .
C8 C10 C12 109.9(2) . .
C8 C10 C20 110.3(2) . .
C12 C10 C20 109.0(2) . .
C8 C10 C21 108.8(2) . .
C12 C10 C21 109.7(2) . .
C20 C10 C21 109.2(3) . .
N3 C11 C12 112.5(2) . .
N3 C11 H11 123.8 . .
C12 C11 H11 123.8 . .
C13 C12 C11 104.9(2) . .
C13 C12 C10 128.2(2) . .
C11 C12 C10 126.8(2) . .
C12 C13 C14 108.1(2) . .
C12 C13 H13 125.9 . .
C14 C13 H13 125.9 . .
N3 C14 C15 124.4(2) . .
N3 C14 C13 108.7(2) . .
C15 C14 C13 126.9(2) . .
C16 C15 C14 126.2(2) . .
C16 C15 C28 117.2(2) . .
C14 C15 C28 116.7(2) . .
C15 C16 N4 124.9(2) . .
C15 C16 C17 126.9(2) . .
N4 C16 C17 108.1(2) . .
C18 C17 C16 107.1(2) . .
C18 C17 H17 126.4 . .
C16 C17 H17 126.4 . .
C17 C18 C19 107.1(2) . .
C17 C18 H18 126.5 . .
C19 C18 H18 126.5 . .
N4 C19 C18 111.2(2) . .
N4 C19 H19 124.4 . .
C18 C19 H19 124.4 . .
C10 C20 H20A 109.5 . .
C10 C20 H20B 109.5 . .
H20A C20 H20B 109.5 . .
C10 C20 H20C 109.5 . .
H20A C20 H20C 109.5 . .
H20B C20 H20C 109.5 . .
C10 C21 H21A 109.5 . .
C10 C21 H21B 109.5 . .
H21A C21 H21B 109.5 . .
C10 C21 H21C 109.5 . .
H21A C21 H21C 109.5 . .
H21B C21 H21C 109.5 . .
C27 C22 C23 119.3(3) . .
C27 C22 C5 120.7(3) . .
C23 C22 C5 120.0(3) . .
C24 C23 C22 120.9(4) . .
C24 C23 H23 119.6 . .
C22 C23 H23 119.6 . .
C25 C24 C23 120.6(4) . .
C25 C24 H24 119.7 . .
C23 C24 H24 119.7 . .
C24 C25 C26 122.2(4) . .
C24 C25 H25 118.9 . .
C26 C25 H25 118.9 . .
C25 C26 C27 118.2(4) . .
C25 C26 H26 120.9 . .
C27 C26 H26 120.9 . .
C22 C27 C26 118.9(4) . .
C22 C27 H27 120.6 . .
C26 C27 H27 120.6 . .
C29 C28 C33 118.8(2) . .
C29 C28 C15 120.5(2) . .
C33 C28 C15 120.6(2) . .
C28 C29 C30 120.2(3) . .
C28 C29 H29 119.9 . .
C30 C29 H29 119.9 . .
C31 C30 C29 120.7(3) . .
C31 C30 H30 119.6 . .
C29 C30 H30 119.6 . .
C30 C31 C32 119.5(3) . .
C30 C31 H31 120.2 . .
C32 C31 H31 120.2 . .
C31 C32 C33 120.8(3) . .
C31 C32 H32 119.6 . .
C33 C32 H32 119.6 . .
C32 C33 C28 120.0(3) . .
C32 C33 H33 120.0 . .
C28 C33 H33 120.0 . .
N5 C34 C35 111.5(2) . .
N5 C34 H34 124.3 . .
C35 C34 H34 124.3 . .
C36 C35 C34 106.8(2) . .
C36 C35 H35 126.6 . .
C34 C35 H35 126.6 . .
C35 C36 C37 107.4(2) . .
C35 C36 H36 126.3 . .
C37 C36 H36 126.3 . .
C38 C37 N5 124.2(2) . .
C38 C37 C36 127.8(2) . .
N5 C37 C36 107.9(2) . .
C39 C38 C37 126.1(2) . .
C39 C38 C45 115.5(3) . .
C37 C38 C45 118.4(3) . .
C39 C38 C45B 123.0(7) . .
C37 C38 C45B 110.5(7) . .
C45 C38 C45B 9.9(6) . .
C38 C39 N6 123.0(2) . .
C38 C39 C40 128.6(2) . .
N6 C39 C40 108.1(2) . .
C41 C40 C39 107.7(2) . .
C41 C40 H40 126.1 . .
C39 C40 H40 126.1 . .
C40 C41 C42 105.0(2) . .
C40 C41 C43 131.2(2) . .
C42 C41 C43 123.8(2) . .
N6 C42 C41 112.8(2) . .
N6 C42 H42 123.6 . .
C41 C42 H42 123.6 . .
C41 C43 C41 107.4(3) 2 .
C41 C43 C44 110.07(14) 2 2
C41 C43 C44 110.20(14) . 2
C41 C43 C44 110.20(14) 2 .
C41 C43 C44 110.07(14) . .
C44 C43 C44 108.9(3) 2 .
C43 C44 H44A 109.5 . .
C43 C44 H44B 109.5 . .
H44A C44 H44B 109.5 . .
C43 C44 H44C 109.5 . .
H44A C44 H44C 109.5 . .
H44B C44 H44C 109.5 . .
C50 C45 C46 118.3(3) . .
C50 C45 C38 123.0(4) . .
C46 C45 C38 118.6(3) . .
C47 C46 C45 120.0(4) . .
C47 C46 H46 120.0 . .
C45 C46 H46 120.0 . .
C46 C47 C48 120.9(4) . .
C46 C47 H47 119.6 . .
C48 C47 H47 119.6 . .
C49 C48 C47 119.5(3) . .
C49 C48 H48 120.2 . .
C47 C48 H48 120.2 . .
C48 C49 C50 120.8(4) . .
C48 C49 H49 119.6 . .
C50 C49 H49 119.6 . .
C45 C50 C49 120.5(4) . .
C45 C50 H50 119.7 . .
C49 C50 H50 119.7 . .
C1 N1 C4 106.4(2) . .
C1 N1 Ga1 124.81(16) . .
C4 N1 Ga1 128.77(16) . .
C9 N2 C6 106.38(19) . .
C9 N2 Ga1 124.95(16) . .
C6 N2 Ga1 128.21(16) . .
C11 N3 C14 105.81(19) . .
C11 N3 Ga1 125.82(16) . 2
C14 N3 Ga1 127.49(15) . 2
C19 N4 C16 106.5(2) . .
C19 N4 Ga1 125.91(16) . 2
C16 N4 Ga1 127.60(15) . 2
C34 N5 C37 106.48(19) . .
C34 N5 Ga1 125.28(16) . .
C37 N5 Ga1 125.81(16) . .
C42 N6 C39 106.24(19) . .
C42 N6 Ga1 125.01(16) . .
C39 N6 Ga1 128.74(16) . .
N1 Ga1 N4 89.85(8) . 2
N1 Ga1 N6 87.93(8) . .
N4 Ga1 N6 177.78(8) 2 .
N1 Ga1 N5 94.79(8) . .
N4 Ga1 N5 93.21(8) 2 .
N6 Ga1 N5 86.95(8) . .
N1 Ga1 N3 176.68(8) . 2
N4 Ga1 N3 89.03(8) 2 2
N6 Ga1 N3 93.19(8) . 2
N5 Ga1 N3 88.40(8) . 2
N1 Ga1 N2 88.23(8) . .
N4 Ga1 N2 89.53(8) 2 .
N6 Ga1 N2 90.43(7) . .
N5 Ga1 N2 175.92(8) . .
N3 Ga1 N2 88.63(8) 2 .
C46B C45B C50B 120.0 . .
C46B C45B C38 123.6(7) . .
C50B C45B C38 116.3(7) . .
C47B C46B C45B 120.0 . .
C47B C46B H46B 120.0 . .
C45B C46B H46B 120.0 . .
C46B C47B C48B 120.0 . .
C46B C47B H47B 120.0 . .
C48B C47B H47B 120.0 . .
C49B C48B C47B 120.0 . .
C49B C48B H48B 120.0 . .
C47B C48B H48B 120.0 . .
C48B C49B C50B 120.0 . .
C48B C49B H49B 120.0 . .
C50B C49B H49B 120.0 . .
C49B C50B C45B 120.0 . .
C49B C50B H50B 120.0 . .
C45B C50B H50B 120.0 . .

loop_
_geom_bond_atom_site_label_1
_geom_bond_atom_site_label_2
_geom_bond_distance
_geom_bond_site_symmetry_2
C1 N1 1.343(3) .
C1 C2 1.385(4) .
C1 H1 0.9500 .
C2 C3 1.365(4) .
C2 H2 0.9500 .
C3 C4 1.414(4) .
C3 H3 0.9500 .
C4 N1 1.390(3) .
C4 C5 1.415(3) .
C5 C6 1.388(3) .
C5 C22 1.502(3) .
C6 N2 1.396(3) .
C6 C7 1.432(3) .
C7 C8 1.364(4) .
C7 H7 0.9500 .
C8 C9 1.414(3) .
C8 C10 1.509(4) .
C9 N2 1.327(3) .
C9 H9 0.9500 .
C10 C12 1.525(3) .
C10 C20 1.529(4) .
C10 C21 1.545(4) .
C11 N3 1.342(3) .
C11 C12 1.411(3) .
C11 H11 0.9500 .
C12 C13 1.376(3) .
C13 C14 1.416(3) .
C13 H13 0.9500 .
C14 N3 1.391(3) .
C14 C15 1.410(3) .
C15 C16 1.392(3) .
C15 C28 1.491(3) .
C16 N4 1.395(3) .
C16 C17 1.427(3) .
C17 C18 1.354(4) .
C17 H17 0.9500 .
C18 C19 1.405(4) .
C18 H18 0.9500 .
C19 N4 1.334(3) .
C19 H19 0.9500 .
C20 H20A 0.9800 .
C20 H20B 0.9800 .
C20 H20C 0.9800 .
C21 H21A 0.9800 .
C21 H21B 0.9800 .
C21 H21C 0.9800 .
C22 C27 1.370(4) .
C22 C23 1.399(4) .
C23 C24 1.365(5) .
C23 H23 0.9500 .
C24 C25 1.309(6) .
C24 H24 0.9500 .
C25 C26 1.394(6) .
C25 H25 0.9500 .
C26 C27 1.429(5) .
C26 H26 0.9500 .
C27 H27 0.9500 .
C28 C29 1.378(4) .
C28 C33 1.405(4) .
C29 C30 1.397(4) .
C29 H29 0.9500 .
C30 C31 1.365(5) .
C30 H30 0.9500 .
C31 C32 1.379(5) .
C31 H31 0.9500 .
C32 C33 1.380(4) .
C32 H32 0.9500 .
C33 H33 0.9500 .
C34 N5 1.339(3) .
C34 C35 1.403(3) .
C34 H34 0.9500 .
C35 C36 1.364(3) .
C35 H35 0.9500 .
C36 C37 1.428(3) .
C36 H36 0.9500 .
C37 C38 1.402(3) .
C37 N5 1.401(3) .
C38 C39 1.391(3) .
C38 C45 1.492(4) .
C38 C45B 1.532(9) .
C39 N6 1.392(3) .
C39 C40 1.429(3) .
C40 C41 1.374(3) .
C40 H40 0.9500 .
C41 C42 1.411(3) .
C41 C43 1.517(3) .
C42 N6 1.328(3) .
C42 H42 0.9500 .
C43 C41 1.517(3) 2
C43 C44 1.534(3) 2
C43 C44 1.534(3) .
C44 H44A 0.9800 .
C44 H44B 0.9800 .
C44 H44C 0.9800 .
C45 C50 1.381(6) .
C45 C46 1.391(5) .
C46 C47 1.384(5) .
C46 H46 0.9500 .
C47 C48 1.373(7) .
C47 H47 0.9500 .
C48 C49 1.350(7) .
C48 H48 0.9500 .
C49 C50 1.393(5) .
C49 H49 0.9500 .
C50 H50 0.9500 .
N1 Ga1 2.0373(19) .
N2 Ga1 2.0641(19) .
N3 Ga1 2.0564(19) 2
N4 Ga1 2.0445(19) 2
N5 Ga1 2.0554(19) .
N6 Ga1 2.0478(19) .
Ga1 N4 2.0445(19) 2
Ga1 N3 2.0564(19) 2
C45B C46B 1.3900 .
C45B C50B 1.3900 .
C46B C47B 1.3900 .
C46B H46B 0.9500 .
C47B C48B 1.3900 .
C47B H47B 0.9500 .
C48B C49B 1.3900 .
C48B H48B 0.9500 .
C49B C50B 1.3900 .
C49B H49B 0.9500 .
C50B H50B 0.9500 .

loop_
_geom_torsion_atom_site_label_1
_geom_torsion_atom_site_label_2
_geom_torsion_atom_site_label_3
_geom_torsion_atom_site_label_4
_geom_torsion
_geom_torsion_site_symmetry_4
N1 C1 C2 C3 0.9(3) .
C1 C2 C3 C4 -1.3(3) .
C2 C3 C4 N1 1.3(3) .
C2 C3 C4 C5 -177.7(2) .
N1 C4 C5 C6 -0.5(4) .
C3 C4 C5 C6 178.4(2) .
N1 C4 C5 C22 -179.6(2) .
C3 C4 C5 C22 -0.7(4) .
C4 C5 C6 N2 4.0(4) .
C22 C5 C6 N2 -176.9(2) .
C4 C5 C6 C7 -172.4(2) .
C22 C5 C6 C7 6.7(4) .
C5 C6 C7 C8 176.4(2) .
N2 C6 C7 C8 -0.5(3) .
C6 C7 C8 C9 1.1(3) .
C6 C7 C8 C10 -174.2(3) .
C7 C8 C9 N2 -1.4(3) .
C10 C8 C9 N2 174.4(2) .
C7 C8 C10 C12 -121.9(3) .
C9 C8 C10 C12 63.5(3) .
C7 C8 C10 C20 -1.8(4) .
C9 C8 C10 C20 -176.4(3) .
C7 C8 C10 C21 117.9(3) .
C9 C8 C10 C21 -56.7(3) .
N3 C11 C12 C13 0.0(3) .
N3 C11 C12 C10 178.3(2) .
C8 C10 C12 C13 -149.1(2) .
C20 C10 C12 C13 89.9(3) .
C21 C10 C12 C13 -29.5(3) .
C8 C10 C12 C11 32.9(3) .
C20 C10 C12 C11 -88.0(3) .
C21 C10 C12 C11 152.5(2) .
C11 C12 C13 C14 0.3(2) .
C10 C12 C13 C14 -178.0(2) .
C12 C13 C14 N3 -0.5(3) .
C12 C13 C14 C15 -176.6(2) .
N3 C14 C15 C16 -2.1(4) .
C13 C14 C15 C16 173.5(2) .
N3 C14 C15 C28 178.4(2) .
C13 C14 C15 C28 -6.1(4) .
C14 C15 C16 N4 -0.7(4) .
C28 C15 C16 N4 178.8(2) .
C14 C15 C16 C17 179.1(2) .
C28 C15 C16 C17 -1.3(4) .
C15 C16 C17 C18 179.8(2) .
N4 C16 C17 C18 -0.3(3) .
C16 C17 C18 C19 0.5(3) .
C17 C18 C19 N4 -0.5(3) .
C6 C5 C22 C27 64.1(3) .
C4 C5 C22 C27 -116.7(3) .
C6 C5 C22 C23 -116.9(3) .
C4 C5 C22 C23 62.3(3) .
C27 C22 C23 C24 0.0(4) .
C5 C22 C23 C24 -179.0(3) .
C22 C23 C24 C25 1.1(5) .
C23 C24 C25 C26 -1.3(6) .
C24 C25 C26 C27 0.4(6) .
C23 C22 C27 C26 -0.8(4) .
C5 C22 C27 C26 178.2(3) .
C25 C26 C27 C22 0.7(5) .
C16 C15 C28 C29 118.1(3) .
C14 C15 C28 C29 -62.3(3) .
C16 C15 C28 C33 -60.1(3) .
C14 C15 C28 C33 119.5(3) .
C33 C28 C29 C30 -1.6(4) .
C15 C28 C29 C30 -179.9(2) .
C28 C29 C30 C31 1.9(4) .
C29 C30 C31 C32 -1.5(5) .
C30 C31 C32 C33 0.9(4) .
C31 C32 C33 C28 -0.6(4) .
C29 C28 C33 C32 1.0(4) .
C15 C28 C33 C32 179.3(2) .
N5 C34 C35 C36 0.9(3) .
C34 C35 C36 C37 -0.4(3) .
C35 C36 C37 C38 -177.5(2) .
C35 C36 C37 N5 -0.2(3) .
N5 C37 C38 C39 -2.6(4) .
C36 C37 C38 C39 174.3(2) .
N5 C37 C38 C45 177.1(2) .
C36 C37 C38 C45 -6.0(4) .
N5 C37 C38 C45B 170.6(5) .
C36 C37 C38 C45B -12.5(6) .
C37 C38 C39 N6 9.3(4) .
C45 C38 C39 N6 -170.3(2) .
C45B C38 C39 N6 -163.0(6) .
C37 C38 C39 C40 -164.3(2) .
C45 C38 C39 C40 16.1(4) .
C45B C38 C39 C40 23.4(6) .
C38 C39 C40 C41 172.3(2) .
N6 C39 C40 C41 -2.0(3) .
C39 C40 C41 C42 2.3(3) .
C39 C40 C41 C43 -178.4(2) .
C40 C41 C42 N6 -1.9(3) .
C43 C41 C42 N6 178.7(2) .
C40 C41 C43 C41 -124.0(3) 2
C42 C41 C43 C41 55.23(19) 2
C40 C41 C43 C44 116.1(3) 2
C42 C41 C43 C44 -64.7(3) 2
C40 C41 C43 C44 -4.0(4) .
C42 C41 C43 C44 175.2(2) .
C39 C38 C45 C50 -118.3(5) .
C37 C38 C45 C50 62.1(5) .
C45B C38 C45 C50 100(5) .
C39 C38 C45 C46 65.0(4) .
C37 C38 C45 C46 -114.6(4) .
C45B C38 C45 C46 -76(4) .
C50 C45 C46 C47 -1.9(7) .
C38 C45 C46 C47 174.9(4) .
C45 C46 C47 C48 1.5(8) .
C46 C47 C48 C49 -0.2(8) .
C47 C48 C49 C50 -0.6(8) .
C46 C45 C50 C49 1.1(7) .
C38 C45 C50 C49 -175.6(3) .
C48 C49 C50 C45 0.2(7) .
C2 C1 N1 C4 -0.1(3) .
C2 C1 N1 Ga1 -179.82(17) .
C3 C4 N1 C1 -0.7(3) .
C5 C4 N1 C1 178.3(2) .
C3 C4 N1 Ga1 178.96(17) .
C5 C4 N1 Ga1 -2.0(3) .
C8 C9 N2 C6 1.1(3) .
C8 C9 N2 Ga1 -171.72(16) .
C5 C6 N2 C9 -177.4(2) .
C7 C6 N2 C9 -0.3(3) .
C5 C6 N2 Ga1 -4.9(3) .
C7 C6 N2 Ga1 172.15(16) .
C12 C11 N3 C14 -0.3(3) .
C12 C11 N3 Ga1 169.60(15) 2
C15 C14 N3 C11 176.7(2) .
C13 C14 N3 C11 0.5(2) .
C15 C14 N3 Ga1 7.0(3) 2
C13 C14 N3 Ga1 -169.19(15) 2
C18 C19 N4 C16 0.3(3) .
C18 C19 N4 Ga1 -178.16(16) 2
C15 C16 N4 C19 179.9(2) .
C17 C16 N4 C19 0.0(3) .
C15 C16 N4 Ga1 -1.7(3) 2
C17 C16 N4 Ga1 178.41(15) 2
C35 C34 N5 C37 -1.0(3) .
C35 C34 N5 Ga1 -164.04(16) .
C38 C37 N5 C34 178.1(2) .
C36 C37 N5 C34 0.7(3) .
C38 C37 N5 Ga1 -18.9(3) .
C36 C37 N5 Ga1 163.66(16) .
C41 C42 N6 C39 0.7(3) .
C41 C42 N6 Ga1 -179.54(16) .
C38 C39 N6 C42 -173.9(2) .
C40 C39 N6 C42 0.8(3) .
C38 C39 N6 Ga1 6.4(3) .
C40 C39 N6 Ga1 -178.96(16) .
C1 N1 Ga1 N4 -89.8(2) 2
C4 N1 Ga1 N4 90.6(2) 2
C1 N1 Ga1 N6 90.2(2) .
C4 N1 Ga1 N6 -89.5(2) .
C1 N1 Ga1 N5 3.4(2) .
C4 N1 Ga1 N5 -176.23(19) .
C1 N1 Ga1 N3 -160.1(13) 2
C4 N1 Ga1 N3 20.2(14) 2
C1 N1 Ga1 N2 -179.3(2) .
C4 N1 Ga1 N2 1.0(2) .
C42 N6 Ga1 N1 66.87(19) .
C39 N6 Ga1 N1 -113.4(2) .
C42 N6 Ga1 N4 68(2) 2
C39 N6 Ga1 N4 -113(2) 2
C42 N6 Ga1 N5 161.78(19) .
C39 N6 Ga1 N5 -18.5(2) .
C42 N6 Ga1 N3 -109.99(19) 2
C39 N6 Ga1 N3 69.8(2) 2
C42 N6 Ga1 N2 -21.34(19) .
C39 N6 Ga1 N2 158.4(2) .
C34 N5 Ga1 N1 -88.5(2) .
C37 N5 Ga1 N1 111.62(19) .
C34 N5 Ga1 N4 1.6(2) 2
C37 N5 Ga1 N4 -158.26(19) 2
C34 N5 Ga1 N6 -176.2(2) .
C37 N5 Ga1 N6 23.96(19) .
C34 N5 Ga1 N3 90.6(2) 2
C37 N5 Ga1 N3 -69.32(19) 2
C34 N5 Ga1 N2 133.9(10) .
C37 N5 Ga1 N2 -26.0(12) .
C9 N2 Ga1 N1 173.45(19) .
C6 N2 Ga1 N1 2.25(19) .
C9 N2 Ga1 N4 83.58(19) 2
C6 N2 Ga1 N4 -87.62(19) 2
C9 N2 Ga1 N6 -98.64(19) .
C6 N2 Ga1 N6 90.16(19) .
C9 N2 Ga1 N5 -48.8(12) .
C6 N2 Ga1 N5 140.0(10) .
C9 N2 Ga1 N3 -5.46(19) 2
C6 N2 Ga1 N3 -176.7(2) 2
C39 C38 C45B C46B 102.2(10) .
C37 C38 C45B C46B -71.1(11) .
C45 C38 C45B C46B 144(5) .
C39 C38 C45B C50B -74.9(9) .
C37 C38 C45B C50B 111.7(8) .
C45 C38 C45B C50B -33(4) .
C50B C45B C46B C47B 0.0 .
C38 C45B C46B C47B -177.1(15) .
C45B C46B C47B C48B 0.0 .
C46B C47B C48B C49B 0.0 .
C47B C48B C49B C50B 0.0 .
C48B C49B C50B C45B 0.0 .
C46B C45B C50B C49B 0.0 .
C38 C45B C50B C49B 177.3(14) .

loop_
_platon_squeeze_void_nr
_platon_squeeze_void_average_x
_platon_squeeze_void_average_y
_platon_squeeze_void_average_z
_platon_squeeze_void_volume
_platon_squeeze_void_count_electrons
_platon_squeeze_void_content
1 0.250 0.250 0.000 293 114 ' '
2 0.250 -0.250 0.500 293 113 ' '
3 0.750 0.250 0.500 293 113 ' '
4 0.750 -0.250 1.000 293 114 ' '
